data_1547638
loop_
_publ_author_name
'Liu, Yang'
'Chen, Yan-Cong'
'Wu, Si-Guo'
'Li, Quan-Wen'
'Chen, Wen-Bin'
'Liu, Jun-Liang'
'Tong, Ming-Liang'

_publ_section_title
;
 Exploring the Inverse Magnetocaloric Effect in Discrete MnII Dimers
;
_journal_issue 41
_journal_name_full 'The Journal of Physical Chemistry C'
_journal_page_first 22727
_journal_paper_doi 10.1021/acs.jpcc.7b08271
_journal_volume 121
_journal_year 2017
_chemical_formula_moiety 'C30 H32 Mn2 N14, 2(B F4)'
_chemical_formula_sum 'C30 H32 B2 F8 Mn2 N14'
_chemical_formula_weight 872.19
_chemical_name_common C30H32Mn2N14B2F8
_space_group_crystal_system monoclinic
_space_group_IT_number 14
_space_group_name_Hall '-P 2ybc'
_space_group_name_H-M_alt 'P 1 21/c 1'
_symmetry_space_group_name_Hall '-P 2ybc'
_symmetry_space_group_name_H-M 'P 1 21/c 1'
_atom_sites_solution_hydrogens geom
_atom_sites_solution_primary direct
_audit_creation_method SHELXL-2016/6
_cell_angle_alpha 90
_cell_angle_beta 95.304(3)
_cell_angle_gamma 90
_cell_formula_units_Z 2
_cell_length_a 9.3323(10)
_cell_length_b 16.1831(15)
_cell_length_c 12.3918(12)
_cell_measurement_reflns_used 4894
_cell_measurement_temperature 295(2)
_cell_measurement_theta_max 24.28
_cell_measurement_theta_min 2.53
_cell_volume 1863.5(3)
_computing_cell_refinement 'SAINT v8.37A (Bruker, 2015)'
_computing_data_collection 'APEX3 v2016.1-0'
_computing_data_reduction 'SAINT v8.37A (Bruker, 2015)'
_computing_molecular_graphics 'Olex2 (Dolomanov et al., 2009)'
_computing_publication_material 'Olex2 (Dolomanov et al., 2009)'
_computing_structure_refinement 'SHELXL-2016/6 (Sheldrick, 2016)'
_computing_structure_solution 'SHELXT 2014/4 (Sheldrick, 2014)'
_diffrn_ambient_temperature 295(2)
_diffrn_measured_fraction_theta_full 0.999
_diffrn_measured_fraction_theta_max 0.997
_diffrn_measurement_device_type 'Bruker D8 QUEST'
_diffrn_measurement_method '\f and \w scans'
_diffrn_radiation_type MoK\a
_diffrn_radiation_wavelength 0.71073
_diffrn_reflns_av_R_equivalents 0.0502
_diffrn_reflns_av_unetI/netI 0.0399
_diffrn_reflns_Laue_measured_fraction_full 0.999
_diffrn_reflns_Laue_measured_fraction_max 0.997
_diffrn_reflns_limit_h_max 11
_diffrn_reflns_limit_h_min -11
_diffrn_reflns_limit_k_max 20
_diffrn_reflns_limit_k_min -20
_diffrn_reflns_limit_l_max 15
_diffrn_reflns_limit_l_min -15
_diffrn_reflns_number 18502
_diffrn_reflns_point_group_measured_fraction_full 0.999
_diffrn_reflns_point_group_measured_fraction_max 0.997
_diffrn_reflns_theta_full 25.242
_diffrn_reflns_theta_max 26.402
_diffrn_reflns_theta_min 2.517
_diffrn_source 'I\mS microfocus'
_exptl_absorpt_coefficient_mu 0.763
_exptl_absorpt_correction_T_max 0.7454
_exptl_absorpt_correction_T_min 0.6989
_exptl_absorpt_correction_type multi-scan
_exptl_absorpt_process_details SADABS-2014/5
_exptl_crystal_colour yellow
_exptl_crystal_density_diffrn 1.554
_exptl_crystal_description block
_exptl_crystal_F_000 884
_exptl_crystal_size_max 0.129
_exptl_crystal_size_mid 0.087
_exptl_crystal_size_min 0.063
_refine_diff_density_max 1.194
_refine_diff_density_min -0.714
_refine_diff_density_rms 0.097
_refine_ls_extinction_method none
_refine_ls_goodness_of_fit_ref 1.066
_refine_ls_hydrogen_treatment constr
_refine_ls_matrix_type full
_refine_ls_number_parameters 253
_refine_ls_number_reflns 3815
_refine_ls_number_restraints 0
_refine_ls_restrained_S_all 1.066
_refine_ls_R_factor_all 0.0970
_refine_ls_R_factor_gt 0.0657
_refine_ls_shift/su_max 0.000
_refine_ls_shift/su_mean 0.000
_refine_ls_structure_factor_coef Fsqd
_refine_ls_weighting_details 'w=1/[\s^2^(Fo^2^)+(0.1088P)^2^+3.5184P] where P=(Fo^2^+2Fc^2^)/3'
_refine_ls_weighting_scheme calc
_refine_ls_wR_factor_gt 0.1837
_refine_ls_wR_factor_ref 0.2067
_reflns_Friedel_coverage 0.000
_reflns_number_gt 2717
_reflns_number_total 3815
_reflns_threshold_expression 'I > 2\s(I)'
_cod_data_source_file jp7b08271_si_003.cif
_cod_data_source_block Mn2-BF4
_cod_depositor_comments 'Adding full bibliography for 1547637--1547638.cif.'
_cod_database_code 1547638
_shelx_shelxl_version_number 2016/6
_shelx_space_group_comment
;
The symmetry employed for this shelxl refinement is uniquely defined
by the following loop, which should always be used as a source of
symmetry information in preference to the above space-group names.
They are only intended as comments.
;
_shelx_estimated_absorpt_t_min 0.908
_shelx_estimated_absorpt_t_max 0.954

loop_
_space_group_symop_operation_xyz
'x, y, z'
'-x, y+1/2, -z+1/2'
'-x, -y, -z'
'x, -y-1/2, z-1/2'

loop_
_atom_site_label
_atom_site_type_symbol
_atom_site_fract_x
_atom_site_fract_y
_atom_site_fract_z
_atom_site_U_iso_or_equiv
_atom_site_adp_type
_atom_site_occupancy
_atom_site_site_symmetry_order
_atom_site_calc_flag
_atom_site_refinement_flags_posn
_atom_site_refinement_flags_adp
Mn1 Mn 0.62666(7) 0.44602(4) 0.31879(5) 0.0324(2) Uani 1 1 d . .
N4 N 0.5917(4) 0.3159(2) 0.2479(3) 0.0365(8) Uani 1 1 d . .
N6 N 0.6350(4) 0.5438(2) 0.5421(3) 0.0371(9) Uani 1 1 d . .
N1 N 0.4891(4) 0.5108(2) 0.1809(3) 0.0399(9) Uani 1 1 d . .
N3 N 0.8412(4) 0.3822(2) 0.3299(3) 0.0419(9) Uani 1 1 d . .
N2 N 0.7648(4) 0.5453(3) 0.2493(3) 0.0470(10) Uani 1 1 d . .
N5 N 0.6907(5) 0.5104(3) 0.4741(3) 0.0554(12) Uani 1 1 d . .
N7 N 0.5834(5) 0.5779(3) 0.6121(3) 0.0527(11) Uani 1 1 d . .
C11 C 0.7128(5) 0.2727(3) 0.2394(4) 0.0372(10) Uani 1 1 d . .
C10 C 0.8462(5) 0.3113(3) 0.2885(4) 0.0418(11) Uani 1 1 d . .
H10 H 0.933493 0.283530 0.288956 0.050 Uiso 1 1 calc R U
C12 C 0.7144(6) 0.1986(3) 0.1851(4) 0.0509(12) Uani 1 1 d . .
H12 H 0.800316 0.170263 0.180609 0.061 Uiso 1 1 calc R U
C1 C 0.3513(5) 0.4970(3) 0.1488(4) 0.0494(12) Uani 1 1 d . .
H1 H 0.305836 0.452245 0.178160 0.059 Uiso 1 1 calc R U
C15 C 0.4684(5) 0.2832(3) 0.2044(4) 0.0462(12) Uani 1 1 d . .
H15 H 0.383203 0.311316 0.212696 0.055 Uiso 1 1 calc R U
C5 C 0.5539(6) 0.5753(3) 0.1366(4) 0.0465(12) Uani 1 1 d . .
C9 C 0.9770(6) 0.4219(3) 0.3698(5) 0.0568(14) Uani 1 1 d . .
H9A H 1.053707 0.381247 0.374331 0.068 Uiso 1 1 calc R U
H9B H 0.969178 0.443550 0.442001 0.068 Uiso 1 1 calc R U
C13 C 0.5865(7) 0.1668(3) 0.1374(5) 0.0571(14) Uani 1 1 d . .
H13 H 0.585216 0.117390 0.098985 0.068 Uiso 1 1 calc R U
F3 F -0.1726(6) 0.7365(4) 1.0148(5) 0.146(2) Uani 1 1 d . .
C6 C 0.7051(6) 0.5898(3) 0.1751(4) 0.0523(13) Uani 1 1 d . .
H6 H 0.756551 0.631721 0.144802 0.063 Uiso 1 1 calc R U
C7 C 0.9143(6) 0.5651(4) 0.2913(5) 0.0600(15) Uani 1 1 d . .
H7A H 0.913839 0.588253 0.363500 0.072 Uiso 1 1 calc R U
H7B H 0.951774 0.606894 0.245361 0.072 Uiso 1 1 calc R U
C14 C 0.4613(6) 0.2095(3) 0.1476(4) 0.0526(13) Uani 1 1 d . .
H14 H 0.373543 0.189293 0.116961 0.063 Uiso 1 1 calc R U
C4 C 0.4816(7) 0.6276(4) 0.0616(5) 0.0673(17) Uani 1 1 d . .
H4 H 0.528938 0.671784 0.032588 0.081 Uiso 1 1 calc R U
C8 C 1.0134(6) 0.4909(4) 0.2962(5) 0.0627(15) Uani 1 1 d . .
H8A H 1.014264 0.468814 0.223473 0.075 Uiso 1 1 calc R U
H8B H 1.110209 0.509625 0.319002 0.075 Uiso 1 1 calc R U
C3 C 0.3382(7) 0.6130(5) 0.0310(5) 0.076(2) Uani 1 1 d . .
H3 H 0.286657 0.647913 -0.017961 0.091 Uiso 1 1 calc R U
C2 C 0.2723(7) 0.5462(4) 0.0735(5) 0.0627(16) Uani 1 1 d . .
H2 H 0.176371 0.534267 0.052203 0.075 Uiso 1 1 calc R U
F2 F 0.0440(7) 0.7470(5) 0.9566(6) 0.175(3) Uani 1 1 d . .
B1 B -0.0734(7) 0.7015(5) 0.9569(6) 0.0595(16) Uani 1 1 d . .
F1 F -0.1264(8) 0.7053(8) 0.8535(6) 0.244(6) Uani 1 1 d . .
F4 F -0.0393(11) 0.6326(6) 0.9929(14) 0.312(8) Uani 1 1 d . .

loop_
_atom_site_aniso_label
_atom_site_aniso_U_11
_atom_site_aniso_U_22
_atom_site_aniso_U_33
_atom_site_aniso_U_23
_atom_site_aniso_U_13
_atom_site_aniso_U_12
Mn1 0.0319(4) 0.0320(4) 0.0338(4) -0.0026(3) 0.0052(3) 0.0018(3)
N4 0.037(2) 0.0292(17) 0.044(2) -0.0015(15) 0.0051(16) -0.0006(15)
N6 0.0287(19) 0.047(2) 0.035(2) 0.0031(17) 0.0001(16) -0.0096(16)
N1 0.037(2) 0.042(2) 0.041(2) 0.0009(17) 0.0056(16) 0.0077(17)
N3 0.035(2) 0.043(2) 0.046(2) -0.0057(18) -0.0043(17) 0.0052(17)
N2 0.042(2) 0.052(2) 0.048(2) 0.0016(19) 0.0075(18) -0.0102(18)
N5 0.049(3) 0.073(3) 0.045(2) -0.025(2) 0.013(2) -0.008(2)
N7 0.046(2) 0.069(3) 0.046(2) -0.017(2) 0.020(2) -0.010(2)
C11 0.039(2) 0.030(2) 0.042(2) 0.0004(18) 0.0034(19) 0.0017(19)
C10 0.037(3) 0.040(2) 0.049(3) -0.003(2) 0.002(2) 0.0087(19)
C12 0.055(3) 0.036(2) 0.063(3) -0.005(2) 0.012(3) 0.007(2)
C1 0.043(3) 0.051(3) 0.054(3) -0.002(2) 0.002(2) 0.007(2)
C15 0.041(3) 0.036(2) 0.060(3) 0.001(2) -0.003(2) -0.003(2)
C5 0.053(3) 0.053(3) 0.034(2) 0.011(2) 0.009(2) 0.005(2)
C9 0.038(3) 0.055(3) 0.074(4) -0.013(3) -0.012(3) 0.001(2)
C13 0.074(4) 0.036(3) 0.060(3) -0.013(2) 0.001(3) -0.007(3)
F3 0.125(4) 0.180(6) 0.143(5) 0.034(4) 0.065(4) 0.037(4)
C6 0.054(3) 0.057(3) 0.047(3) 0.017(3) 0.012(2) -0.005(3)
C7 0.046(3) 0.061(3) 0.072(4) 0.005(3) -0.004(3) -0.020(3)
C14 0.060(3) 0.037(3) 0.059(3) -0.001(2) -0.007(3) -0.014(2)
C4 0.066(4) 0.087(4) 0.051(3) 0.033(3) 0.013(3) 0.011(3)
C8 0.030(3) 0.078(4) 0.079(4) -0.008(3) 0.001(2) -0.012(3)
C3 0.076(4) 0.102(5) 0.048(3) 0.027(3) 0.003(3) 0.034(4)
C2 0.048(3) 0.085(4) 0.053(3) 0.002(3) -0.004(3) 0.017(3)
F2 0.139(5) 0.207(7) 0.183(6) -0.020(6) 0.045(5) -0.083(5)
B1 0.042(4) 0.072(4) 0.065(4) 0.000(3) 0.005(3) -0.005(3)
F1 0.109(5) 0.491(18) 0.131(5) -0.042(8) 0.005(4) 0.058(8)
F4 0.196(9) 0.194(9) 0.56(2) 0.184(12) 0.083(11) 0.091(7)

loop_
_atom_type_symbol
_atom_type_description
_atom_type_scat_dispersion_real
_atom_type_scat_dispersion_imag
_atom_type_scat_source
C C 0.0033 0.0016 'International Tables Vol C Tables 4.2.6.8 and 6.1.1.4'
H H 0.0000 0.0000 'International Tables Vol C Tables 4.2.6.8 and 6.1.1.4'
B B 0.0013 0.0007 'International Tables Vol C Tables 4.2.6.8 and 6.1.1.4'
F F 0.0171 0.0103 'International Tables Vol C Tables 4.2.6.8 and 6.1.1.4'
Mn Mn 0.3368 0.7283 'International Tables Vol C Tables 4.2.6.8 and 6.1.1.4'
N N 0.0061 0.0033 'International Tables Vol C Tables 4.2.6.8 and 6.1.1.4'

loop_
_geom_angle_atom_site_label_1
_geom_angle_atom_site_label_2
_geom_angle_atom_site_label_3
_geom_angle
_geom_angle_site_symmetry_1
_geom_angle_site_symmetry_3
N5 Mn1 N7 85.68(16) . 3_666
N5 Mn1 N3 89.74(16) . .
N7 Mn1 N3 134.63(17) 3_666 .
N5 Mn1 N2 83.13(16) . .
N7 Mn1 N2 144.16(17) 3_666 .
N3 Mn1 N2 79.34(15) . .
N5 Mn1 N4 141.23(16) . .
N7 Mn1 N4 83.68(15) 3_666 .
N3 Mn1 N4 72.26(13) . .
N2 Mn1 N4 124.62(14) . .
N5 Mn1 N1 121.22(17) . .
N7 Mn1 N1 85.10(16) 3_666 .
N3 Mn1 N1 133.66(14) . .
N2 Mn1 N1 72.15(15) . .
N4 Mn1 N1 94.86(13) . .
C15 N4 C11 117.6(4) . .
C15 N4 Mn1 127.2(3) . .
C11 N4 Mn1 114.7(3) . .
N5 N6 N7 177.8(5) . .
C1 N1 C5 117.8(4) . .
C1 N1 Mn1 127.2(3) . .
C5 N1 Mn1 114.6(3) . .
C10 N3 C9 118.2(4) . .
C10 N3 Mn1 117.4(3) . .
C9 N3 Mn1 123.9(3) . .
C6 N2 C7 118.2(4) . .
C6 N2 Mn1 116.9(4) . .
C7 N2 Mn1 124.7(3) . .
N6 N5 Mn1 138.0(4) . .
N6 N7 Mn1 129.5(3) . 3_666
N4 C11 C12 122.7(4) . .
N4 C11 C10 115.6(4) . .
C12 C11 C10 121.7(4) . .
N3 C10 C11 119.5(4) . .
N3 C10 H10 120.2 . .
C11 C10 H10 120.2 . .
C11 C12 C13 119.1(5) . .
C11 C12 H12 120.5 . .
C13 C12 H12 120.5 . .
N1 C1 C2 122.9(5) . .
N1 C1 H1 118.5 . .
C2 C1 H1 118.5 . .
N4 C15 C14 123.1(5) . .
N4 C15 H15 118.4 . .
C14 C15 H15 118.4 . .
N1 C5 C4 122.5(5) . .
N1 C5 C6 116.4(4) . .
C4 C5 C6 121.0(5) . .
N3 C9 C8 111.0(4) . .
N3 C9 H9A 109.4 . .
C8 C9 H9A 109.4 . .
N3 C9 H9B 109.4 . .
C8 C9 H9B 109.4 . .
H9A C9 H9B 108.0 . .
C14 C13 C12 118.8(5) . .
C14 C13 H13 120.6 . .
C12 C13 H13 120.6 . .
N2 C6 C5 119.7(5) . .
N2 C6 H6 120.2 . .
C5 C6 H6 120.2 . .
N2 C7 C8 113.2(4) . .
N2 C7 H7A 108.9 . .
C8 C7 H7A 108.9 . .
N2 C7 H7B 108.9 . .
C8 C7 H7B 108.9 . .
H7A C7 H7B 107.7 . .
C13 C14 C15 118.7(5) . .
C13 C14 H14 120.7 . .
C15 C14 H14 120.7 . .
C3 C4 C5 118.7(6) . .
C3 C4 H4 120.6 . .
C5 C4 H4 120.6 . .
C9 C8 C7 116.3(5) . .
C9 C8 H8A 108.2 . .
C7 C8 H8A 108.2 . .
C9 C8 H8B 108.2 . .
C7 C8 H8B 108.2 . .
H8A C8 H8B 107.4 . .
C2 C3 C4 119.2(5) . .
C2 C3 H3 120.4 . .
C4 C3 H3 120.4 . .
C3 C2 C1 118.8(6) . .
C3 C2 H2 120.6 . .
C1 C2 H2 120.6 . .
F4 B1 F2 108.6(8) . .
F4 B1 F1 116.8(12) . .
F2 B1 F1 102.0(8) . .
F4 B1 F3 110.7(9) . .
F2 B1 F3 112.3(7) . .
F1 B1 F3 106.3(7) . .

loop_
_geom_bond_atom_site_label_1
_geom_bond_atom_site_label_2
_geom_bond_distance
_geom_bond_site_symmetry_2
Mn1 N5 2.221(4) .
Mn1 N7 2.244(4) 3_666
Mn1 N3 2.245(4) .
Mn1 N2 2.278(4) .
Mn1 N4 2.294(3) .
Mn1 N1 2.294(4) .
N4 C15 1.334(6) .
N4 C11 1.341(6) .
N6 N5 1.164(5) .
N6 N7 1.168(5) .
N1 C1 1.330(6) .
N1 C5 1.348(6) .
N3 C10 1.259(6) .
N3 C9 1.466(6) .
N2 C6 1.258(7) .
N2 C7 1.478(7) .
C11 C12 1.376(6) .
C11 C10 1.473(6) .
C10 H10 0.9300 .
C12 C13 1.381(8) .
C12 H12 0.9300 .
C1 C2 1.387(8) .
C1 H1 0.9300 .
C15 C14 1.384(7) .
C15 H15 0.9300 .
C5 C4 1.385(7) .
C5 C6 1.466(7) .
C9 C8 1.500(9) .
C9 H9A 0.9700 .
C9 H9B 0.9700 .
C13 C14 1.373(8) .
C13 H13 0.9300 .
F3 B1 1.347(9) .
C6 H6 0.9300 .
C7 C8 1.514(8) .
C7 H7A 0.9700 .
C7 H7B 0.9700 .
C14 H14 0.9300 .
C4 C3 1.377(9) .
C4 H4 0.9300 .
C8 H8A 0.9700 .
C8 H8B 0.9700 .
C3 C2 1.372(9) .
C3 H3 0.9300 .
C2 H2 0.9300 .
F2 B1 1.319(9) .
B1 F4 1.232(10) .
B1 F1 1.331(10) .
